data_7204459
loop_
_publ_author_name
'Chong, Hyun-soon'
'Ganguly, Bishwajit'
'Broker, Grant A.'
'Rogers, Robin D.'
'Brechbiel, Martin W.'

_publ_section_title
;
 Stereoselective and regioselective synthesis of azepane and azepine
 derivatives via piperidine ring expansion
;
_journal_issue 18
_journal_name_full 'Journal of the Chemical Society, Perkin Transactions 1'
_journal_page_first 2080
_journal_paper_doi 10.1039/b204677f
_journal_year 2002
_chemical_formula_moiety 'C28 H35 N3 O4 S2, C H2 Cl2'
_chemical_formula_sum 'C29 H37 Cl2 N3 O4 S2'
_chemical_formula_weight 626.64
_chemical_name_systematic
; 
? 
;
_space_group_IT_number 2
_symmetry_cell_setting triclinic
_symmetry_space_group_name_Hall '-P 1'
_symmetry_space_group_name_H-M 'P -1'
_atom_sites_solution_hydrogens geom
_atom_sites_solution_primary direct
_atom_sites_solution_secondary difmap
_audit_creation_method SHELXL-97
_cell_angle_alpha 79.037(13)
_cell_angle_beta 88.444(13)
_cell_angle_gamma 65.605(11)
_cell_formula_units_Z 2
_cell_length_a 10.245(8)
_cell_length_b 10.338(8)
_cell_length_c 15.970(12)
_cell_measurement_reflns_used 975
_cell_measurement_temperature 173(2)
_cell_volume 1510(2)
_computing_cell_refinement 'Bruker SMART'
_computing_data_collection 'Bruker SMART'
_computing_data_reduction 'Bruker SHELXTL'
_computing_molecular_graphics 'Bruker SHELXTL'
_computing_publication_material 'Bruker SHELXTL'
_computing_structure_refinement 'SHELXL-97 (Sheldrick, 1997)'
_computing_structure_solution 'SHELXS-97 (Sheldrick, 1990)'
_diffrn_ambient_temperature 173(2)
_diffrn_measured_fraction_theta_full 0.989
_diffrn_measured_fraction_theta_max 0.989
_diffrn_measurement_device_type 'CCD area detector'
_diffrn_measurement_method 'phi and omega scans'
_diffrn_radiation_monochromator graphite
_diffrn_radiation_source 'fine-focus sealed tube'
_diffrn_radiation_type MoK\a
_diffrn_radiation_wavelength 0.71073
_diffrn_reflns_av_R_equivalents 0.0198
_diffrn_reflns_av_sigmaI/netI 0.0211
_diffrn_reflns_limit_h_max 11
_diffrn_reflns_limit_h_min -11
_diffrn_reflns_limit_k_max 10
_diffrn_reflns_limit_k_min -11
_diffrn_reflns_limit_l_max 17
_diffrn_reflns_limit_l_min -13
_diffrn_reflns_number 6846
_diffrn_reflns_theta_full 23.27
_diffrn_reflns_theta_max 23.27
_diffrn_reflns_theta_min 2.21
_exptl_absorpt_coefficient_mu 0.393
_exptl_absorpt_correction_T_max 0.97
_exptl_absorpt_correction_T_min 0.44
_exptl_absorpt_correction_type SADABS
_exptl_absorpt_process_details
;    
2-theta dependent absorption corrections applied for an effective sphere
with mu*diameter =   0.040
;
_exptl_crystal_colour colorless
_exptl_crystal_density_diffrn 1.378
_exptl_crystal_density_method 'not measured'
_exptl_crystal_description fragment
_exptl_crystal_F_000 660
_exptl_crystal_size_max 0.22
_exptl_crystal_size_mid 0.14
_exptl_crystal_size_min 0.03
_refine_diff_density_max 0.421
_refine_diff_density_min -0.307
_refine_diff_density_rms 0.055
_refine_ls_extinction_method none
_refine_ls_goodness_of_fit_ref 1.022
_refine_ls_hydrogen_treatment mixed
_refine_ls_matrix_type full
_refine_ls_number_parameters 371
_refine_ls_number_reflns 4308
_refine_ls_number_restraints 0
_refine_ls_restrained_S_all 1.022
_refine_ls_R_factor_all 0.0466
_refine_ls_R_factor_gt 0.0412
_refine_ls_shift/su_max 0.001
_refine_ls_shift/su_mean 0.000
_refine_ls_structure_factor_coef Fsqd
_refine_ls_weighting_details 'calc w=1/[\s^2^(Fo^2^)+(0.0629P)^2^+1.1604P] where P=(Fo^2^+2Fc^2^)/3'
_refine_ls_weighting_scheme calc
_refine_ls_wR_factor_gt 0.1063
_refine_ls_wR_factor_ref 0.1096
_reflns_number_gt 3814
_reflns_number_total 4308
_reflns_threshold_expression >2sigma(I)
_cod_data_source_file b204677f.txt
_cod_data_source_block g1obal
_cod_depositor_comments
;
The following automatic conversions were performed:
'_symmetry_cell_setting' value 'Triclinic' changed to 'triclinic'
according to '/home/saulius/struct/CIF-dictionaries/cif_core.dic'
dictionary named 'cif_core.dic' version 2.4.1 from 2010-06-29.

Automatic conversion script
Id: cif_fix_enum 1527 2010-12-29 10:47:43Z saulius 
;
_cod_original_cell_volume 1509.7(19)
_cod_original_sg_symbol_H-M P-1
_cod_database_code 7204459

loop_
_symmetry_equiv_pos_as_xyz
'x, y, z'
'-x, -y, -z'

loop_
_atom_site_label
_atom_site_type_symbol
_atom_site_fract_x
_atom_site_fract_y
_atom_site_fract_z
_atom_site_U_iso_or_equiv
_atom_site_adp_type
_atom_site_occupancy
_atom_site_symmetry_multiplicity
_atom_site_calc_flag
_atom_site_refinement_flags
_atom_site_disorder_assembly
_atom_site_disorder_group
Cl1 Cl 0.14330(8) -0.38691(8) 0.13713(6) 0.0534(2) Uani 1 1 d . . .
Cl2 Cl -0.15602(8) -0.19937(9) 0.15271(6) 0.0565(2) Uani 1 1 d . . .
S1 S 0.57811(6) 0.55991(6) 0.10532(4) 0.02730(18) Uani 1 1 d . . .
S2 S 0.16823(7) 0.19592(7) 0.37504(4) 0.03470(19) Uani 1 1 d . . .
O1 O 0.43426(18) 0.64921(17) 0.07029(10) 0.0329(4) Uani 1 1 d . . .
O2 O 0.69233(19) 0.58979(19) 0.06438(11) 0.0363(4) Uani 1 1 d . . .
O3 O 0.0490(2) 0.3178(2) 0.32940(13) 0.0461(5) Uani 1 1 d . . .
O4 O 0.2068(2) 0.1954(2) 0.46066(12) 0.0453(5) Uani 1 1 d . . .
N1 N 0.6211(2) 0.3893(2) 0.10735(14) 0.0286(5) Uani 1 1 d . . .
H1N1 H 0.652(3) 0.372(3) 0.057(2) 0.045(8) Uiso 1 1 d . . .
N2 N 0.4701(2) 0.1205(2) 0.18198(13) 0.0265(4) Uani 1 1 d . . .
N3 N 0.3038(2) 0.1785(2) 0.31778(15) 0.0327(5) Uani 1 1 d . . .
H1N3 H 0.281(3) 0.214(3) 0.2691(18) 0.028(8) Uiso 1 1 d . . .
C1 C 0.5855(3) 0.1719(3) 0.17291(16) 0.0282(5) Uani 1 1 d . . .
H1C H 0.6504 0.1251 0.1292 0.034 Uiso 1 1 calc R . .
C2 C 0.4882(3) -0.0004(3) 0.25241(16) 0.0295(6) Uani 1 1 d . . .
H2B H 0.5905 -0.0697 0.2595 0.035 Uiso 1 1 calc R . .
H2C H 0.4316 -0.0516 0.2379 0.035 Uiso 1 1 calc R . .
C3 C 0.4407(3) 0.0494(3) 0.33657(16) 0.0310(6) Uani 1 1 d . . .
H3C H 0.4210 -0.0285 0.3746 0.037 Uiso 1 1 calc R . .
C4 C 0.5496(3) 0.0778(3) 0.38479(17) 0.0367(6) Uani 1 1 d . . .
H4B H 0.5070 0.1121 0.4371 0.044 Uiso 1 1 calc R . .
H4C H 0.6351 -0.0147 0.4027 0.044 Uiso 1 1 calc R . .
C5 C 0.5974(3) 0.1887(3) 0.33305(17) 0.0387(6) Uani 1 1 d . . .
H5A H 0.6608 0.2075 0.3702 0.046 Uiso 1 1 calc R . .
H5B H 0.5120 0.2808 0.3143 0.046 Uiso 1 1 calc R . .
C6 C 0.6772(3) 0.1400(3) 0.25459(17) 0.0350(6) Uani 1 1 d . . .
H6A H 0.7358 0.0342 0.2696 0.042 Uiso 1 1 calc R . .
H6B H 0.7445 0.1869 0.2419 0.042 Uiso 1 1 calc R . .
C7 C 0.5129(3) 0.3347(3) 0.13773(16) 0.0279(5) Uani 1 1 d . . .
H7A H 0.4433 0.3548 0.0900 0.033 Uiso 1 1 calc R . .
H7B H 0.4598 0.3852 0.1830 0.033 Uiso 1 1 calc R . .
C8 C 0.5809(3) 0.5700(2) 0.21417(15) 0.0265(5) Uani 1 1 d . . .
C9 C 0.4558(3) 0.6478(3) 0.25054(16) 0.0303(6) Uani 1 1 d . . .
H9A H 0.3666 0.6910 0.2181 0.036 Uiso 1 1 calc R . .
C10 C 0.4615(3) 0.6621(3) 0.33447(16) 0.0323(6) Uani 1 1 d . . .
H10A H 0.3753 0.7145 0.3596 0.039 Uiso 1 1 calc R . .
C11 C 0.5908(3) 0.6013(3) 0.38290(16) 0.0322(6) Uani 1 1 d . . .
C12 C 0.7157(3) 0.5219(3) 0.34488(16) 0.0338(6) Uani 1 1 d . . .
H12A H 0.8051 0.4787 0.3771 0.041 Uiso 1 1 calc R . .
C13 C 0.7112(3) 0.5054(3) 0.26147(16) 0.0311(6) Uani 1 1 d . . .
H13A H 0.7966 0.4503 0.2366 0.037 Uiso 1 1 calc R . .
C14 C 0.5971(3) 0.6198(3) 0.47367(18) 0.0464(7) Uani 1 1 d . . .
H14A H 0.4998 0.6736 0.4905 0.070 Uiso 1 1 calc R . .
H14B H 0.6554 0.6734 0.4782 0.070 Uiso 1 1 calc R . .
H14C H 0.6404 0.5244 0.5114 0.070 Uiso 1 1 calc R . .
C15 C 0.4333(3) 0.0937(3) 0.10007(16) 0.0302(6) Uani 1 1 d . . .
H15A H 0.4992 -0.0055 0.0939 0.036 Uiso 1 1 calc R . .
H15B H 0.4475 0.1627 0.0525 0.036 Uiso 1 1 calc R . .
C16 C 0.2807(3) 0.1098(3) 0.09388(15) 0.0277(5) Uani 1 1 d . . .
C17 C 0.2494(3) -0.0058(3) 0.08645(16) 0.0329(6) Uani 1 1 d . . .
H17A H 0.3256 -0.0976 0.0855 0.039 Uiso 1 1 calc R . .
C18 C 0.1087(3) 0.0104(3) 0.08032(17) 0.0382(6) Uani 1 1 d . . .
H18A H 0.0890 -0.0702 0.0758 0.046 Uiso 1 1 calc R . .
C19 C -0.0027(3) 0.1429(3) 0.08081(18) 0.0407(7) Uani 1 1 d . . .
H19A H -0.0992 0.1539 0.0765 0.049 Uiso 1 1 calc R . .
C20 C 0.0260(3) 0.2599(3) 0.08752(17) 0.0380(6) Uani 1 1 d . . .
H20A H -0.0509 0.3515 0.0879 0.046 Uiso 1 1 calc R . .
C21 C 0.1664(3) 0.2440(3) 0.09368(16) 0.0335(6) Uani 1 1 d . . .
H21A H 0.1853 0.3252 0.0978 0.040 Uiso 1 1 calc R . .
C22 C 0.1376(3) 0.0384(3) 0.37999(16) 0.0329(6) Uani 1 1 d . . .
C23 C 0.0920(3) 0.0131(3) 0.30606(18) 0.0394(6) Uani 1 1 d . . .
H23A H 0.0805 0.0780 0.2532 0.047 Uiso 1 1 calc R . .
C24 C 0.0634(3) -0.1072(3) 0.30995(19) 0.0422(7) Uani 1 1 d . . .
H24A H 0.0324 -0.1242 0.2592 0.051 Uiso 1 1 calc R . .
C25 C 0.0788(3) -0.2041(3) 0.38658(19) 0.0407(7) Uani 1 1 d . . .
C26 C 0.1275(3) -0.1783(3) 0.45919(18) 0.0418(7) Uani 1 1 d . . .
H26A H 0.1412 -0.2443 0.5119 0.050 Uiso 1 1 calc R . .
C27 C 0.1563(3) -0.0579(3) 0.45624(17) 0.0377(6) Uani 1 1 d . . .
H27A H 0.1890 -0.0417 0.5067 0.045 Uiso 1 1 calc R . .
C28 C 0.0441(4) -0.3332(4) 0.3900(2) 0.0571(8) Uani 1 1 d . . .
H28A H 0.1172 -0.4039 0.3615 0.086 Uiso 1 1 calc R . .
H28B H -0.0502 -0.3017 0.3610 0.086 Uiso 1 1 calc R . .
H28C H 0.0426 -0.3778 0.4497 0.086 Uiso 1 1 calc R . .
C29 C -0.0319(3) -0.3757(3) 0.1468(2) 0.0494(8) Uani 1 1 d . . .
H29A H -0.0346 -0.4439 0.1989 0.059 Uiso 1 1 calc R . .
H29B H -0.0597 -0.4050 0.0970 0.059 Uiso 1 1 calc R . .

loop_
_atom_site_aniso_label
_atom_site_aniso_U_11
_atom_site_aniso_U_22
_atom_site_aniso_U_33
_atom_site_aniso_U_23
_atom_site_aniso_U_13
_atom_site_aniso_U_12
Cl1 0.0336(4) 0.0429(4) 0.0846(6) -0.0203(4) 0.0027(4) -0.0133(3)
Cl2 0.0370(4) 0.0490(5) 0.0815(6) -0.0277(4) 0.0036(4) -0.0095(4)
S1 0.0300(4) 0.0230(3) 0.0290(3) -0.0061(2) 0.0031(3) -0.0108(3)
S2 0.0295(4) 0.0382(4) 0.0368(4) -0.0143(3) 0.0077(3) -0.0118(3)
O1 0.0359(10) 0.0248(9) 0.0318(9) -0.0068(7) -0.0002(8) -0.0059(8)
O2 0.0415(11) 0.0374(10) 0.0366(10) -0.0075(8) 0.0113(8) -0.0234(9)
O3 0.0313(11) 0.0384(11) 0.0604(13) -0.0146(9) 0.0060(9) -0.0045(9)
O4 0.0494(12) 0.0577(13) 0.0397(11) -0.0240(9) 0.0126(9) -0.0274(10)
N1 0.0309(12) 0.0244(11) 0.0322(12) -0.0094(9) 0.0078(9) -0.0120(9)
N2 0.0261(11) 0.0244(10) 0.0311(11) -0.0062(8) 0.0028(8) -0.0122(9)
N3 0.0311(12) 0.0340(12) 0.0284(13) -0.0043(10) 0.0026(10) -0.0098(10)
C1 0.0247(13) 0.0246(13) 0.0352(14) -0.0066(10) 0.0061(10) -0.0100(11)
C2 0.0252(13) 0.0252(13) 0.0377(14) -0.0053(11) 0.0033(11) -0.0104(11)
C3 0.0288(14) 0.0274(13) 0.0352(14) -0.0022(11) 0.0021(11) -0.0118(11)
C4 0.0357(15) 0.0413(15) 0.0329(14) -0.0047(12) -0.0004(11) -0.0168(13)
C5 0.0418(16) 0.0448(16) 0.0365(15) -0.0040(12) -0.0039(12) -0.0263(14)
C6 0.0262(14) 0.0331(14) 0.0431(15) 0.0014(12) -0.0024(11) -0.0133(12)
C7 0.0252(13) 0.0266(13) 0.0319(13) -0.0068(10) 0.0050(10) -0.0105(11)
C8 0.0294(14) 0.0233(12) 0.0290(13) -0.0045(10) 0.0020(10) -0.0134(11)
C9 0.0266(13) 0.0267(13) 0.0371(14) -0.0076(11) 0.0010(11) -0.0101(11)
C10 0.0299(14) 0.0289(13) 0.0376(15) -0.0093(11) 0.0088(11) -0.0110(11)
C11 0.0376(15) 0.0305(14) 0.0334(14) -0.0084(11) 0.0058(11) -0.0182(12)
C12 0.0300(14) 0.0377(15) 0.0341(14) -0.0048(11) -0.0005(11) -0.0153(12)
C13 0.0278(14) 0.0321(13) 0.0338(14) -0.0089(11) 0.0072(11) -0.0122(11)
C14 0.0532(19) 0.0526(18) 0.0385(16) -0.0172(14) 0.0040(13) -0.0236(16)
C15 0.0314(14) 0.0271(13) 0.0318(13) -0.0087(10) 0.0054(11) -0.0109(11)
C16 0.0330(14) 0.0263(13) 0.0252(13) -0.0057(10) 0.0011(10) -0.0132(11)
C17 0.0404(16) 0.0265(13) 0.0319(14) -0.0087(11) -0.0012(11) -0.0125(12)
C18 0.0477(18) 0.0377(15) 0.0390(15) -0.0095(12) -0.0019(13) -0.0263(14)
C19 0.0321(15) 0.0502(18) 0.0448(16) -0.0121(13) -0.0026(12) -0.0206(14)
C20 0.0335(16) 0.0350(15) 0.0417(16) -0.0108(12) -0.0001(12) -0.0090(12)
C21 0.0374(16) 0.0258(13) 0.0383(15) -0.0077(11) 0.0004(11) -0.0135(12)
C22 0.0236(13) 0.0394(15) 0.0353(14) -0.0123(12) 0.0084(11) -0.0111(12)
C23 0.0344(15) 0.0456(16) 0.0374(15) -0.0072(12) 0.0011(12) -0.0161(13)
C24 0.0350(16) 0.0497(17) 0.0454(17) -0.0141(14) -0.0018(12) -0.0188(14)
C25 0.0293(15) 0.0446(16) 0.0513(17) -0.0165(14) 0.0112(13) -0.0161(13)
C26 0.0390(16) 0.0471(17) 0.0380(15) -0.0085(13) 0.0114(12) -0.0171(14)
C27 0.0322(15) 0.0469(16) 0.0332(14) -0.0131(12) 0.0071(11) -0.0139(13)
C28 0.060(2) 0.055(2) 0.065(2) -0.0122(16) 0.0076(17) -0.0326(18)
C29 0.0379(17) 0.0388(16) 0.077(2) -0.0179(15) 0.0043(15) -0.0187(14)

loop_
_atom_type_symbol
_atom_type_description
_atom_type_scat_dispersion_real
_atom_type_scat_dispersion_imag
_atom_type_scat_source
C C 0.0033 0.0016 'International Tables Vol C Tables 4.2.6.8 and 6.1.1.4'
H H 0.0000 0.0000 'International Tables Vol C Tables 4.2.6.8 and 6.1.1.4'
N N 0.0061 0.0033 'International Tables Vol C Tables 4.2.6.8 and 6.1.1.4'
O O 0.0106 0.0060 'International Tables Vol C Tables 4.2.6.8 and 6.1.1.4'
S S 0.1246 0.1234 'International Tables Vol C Tables 4.2.6.8 and 6.1.1.4'
Cl Cl 0.1484 0.1585 'International Tables Vol C Tables 4.2.6.8 and 6.1.1.4'

loop_
_geom_angle_atom_site_label_1
_geom_angle_atom_site_label_2
_geom_angle_atom_site_label_3
_geom_angle
_geom_angle_site_symmetry_1
_geom_angle_site_symmetry_3
_geom_angle_publ_flag
O1 S1 O2 117.51(12) . . ?
O1 S1 N1 111.83(11) . . ?
O2 S1 N1 105.70(11) . . ?
O1 S1 C8 107.15(11) . . ?
O2 S1 C8 110.13(11) . . ?
N1 S1 C8 103.67(11) . . ?
O3 S2 O4 119.35(12) . . ?
O3 S2 N3 106.04(13) . . ?
O4 S2 N3 108.69(13) . . ?
O3 S2 C22 108.93(13) . . ?
O4 S2 C22 106.21(12) . . ?
N3 S2 C22 107.08(12) . . ?
C7 N1 S1 116.48(16) . . ?
C2 N2 C1 117.33(19) . . ?
C2 N2 C15 111.34(19) . . ?
C1 N2 C15 111.14(18) . . ?
C3 N3 S2 121.67(19) . . ?
N2 C1 C7 106.40(19) . . ?
N2 C1 C6 115.5(2) . . ?
C7 C1 C6 110.5(2) . . ?
N2 C2 C3 112.4(2) . . ?
N3 C3 C4 111.4(2) . . ?
N3 C3 C2 107.2(2) . . ?
C4 C3 C2 115.5(2) . . ?
C5 C4 C3 113.9(2) . . ?
C4 C5 C6 113.2(2) . . ?
C5 C6 C1 116.8(2) . . ?
N1 C7 C1 110.1(2) . . ?
C9 C8 C13 120.6(2) . . ?
C9 C8 S1 120.27(19) . . ?
C13 C8 S1 119.07(19) . . ?
C10 C9 C8 119.4(2) . . ?
C9 C10 C11 121.3(2) . . ?
C10 C11 C12 118.1(2) . . ?
C10 C11 C14 121.2(2) . . ?
C12 C11 C14 120.7(2) . . ?
C13 C12 C11 121.1(2) . . ?
C12 C13 C8 119.4(2) . . ?
N2 C15 C16 112.35(19) . . ?
C17 C16 C21 118.2(2) . . ?
C17 C16 C15 121.5(2) . . ?
C21 C16 C15 120.3(2) . . ?
C18 C17 C16 121.0(2) . . ?
C19 C18 C17 120.2(2) . . ?
C18 C19 C20 119.8(3) . . ?
C19 C20 C21 120.1(3) . . ?
C20 C21 C16 120.7(2) . . ?
C27 C22 C23 119.8(3) . . ?
C27 C22 S2 121.0(2) . . ?
C23 C22 S2 119.2(2) . . ?
C24 C23 C22 119.5(3) . . ?
C23 C24 C25 121.5(3) . . ?
C26 C25 C24 117.9(3) . . ?
C26 C25 C28 121.3(3) . . ?
C24 C25 C28 120.8(3) . . ?
C27 C26 C25 121.2(3) . . ?
C22 C27 C26 120.0(3) . . ?
Cl1 C29 Cl2 111.68(16) . . ?

loop_
_geom_bond_atom_site_label_1
_geom_bond_atom_site_label_2
_geom_bond_distance
_geom_bond_site_symmetry_2
_geom_bond_publ_flag
Cl1 C29 1.755(3) . ?
Cl2 C29 1.759(3) . ?
S1 O1 1.436(2) . ?
S1 O2 1.4396(19) . ?
S1 N1 1.626(2) . ?
S1 C8 1.763(3) . ?
S2 O3 1.428(2) . ?
S2 O4 1.432(2) . ?
S2 N3 1.608(2) . ?
S2 C22 1.768(3) . ?
N1 C7 1.471(3) . ?
N2 C2 1.465(3) . ?
N2 C1 1.477(3) . ?
N2 C15 1.477(3) . ?
N3 C3 1.471(3) . ?
C1 C7 1.527(3) . ?
C1 C6 1.530(4) . ?
C2 C3 1.526(4) . ?
C3 C4 1.526(4) . ?
C4 C5 1.523(4) . ?
C5 C6 1.528(4) . ?
C8 C9 1.383(4) . ?
C8 C13 1.388(4) . ?
C9 C10 1.382(4) . ?
C10 C11 1.390(4) . ?
C11 C12 1.400(4) . ?
C11 C14 1.504(4) . ?
C12 C13 1.379(4) . ?
C15 C16 1.506(4) . ?
C16 C17 1.385(4) . ?
C16 C21 1.398(4) . ?
C17 C18 1.385(4) . ?
C18 C19 1.375(4) . ?
C19 C20 1.381(4) . ?
C20 C21 1.383(4) . ?
C22 C27 1.380(4) . ?
C22 C23 1.389(4) . ?
C23 C24 1.380(4) . ?
C24 C25 1.393(4) . ?
C25 C26 1.387(4) . ?
C25 C28 1.508(4) . ?
C26 C27 1.385(4) . ?
